data_8105258
loop_
_publ_author_name
'Olagboye, Sulaiman A.'
'Yusuf, Tunde L.'
'Oladipo, Segun D.'
'Zamisa, Sizwe J.'

_publ_section_title
;
 Crystal structure of bis(2-hydroxy-6-((phenylimino)methyl)phenolato-\k2
 N,O)copper(II), C26H20CuN2O4
;
_journal_issue 3
_journal_name_full 'Zeitschrift f\"ur Kristallographie - New Crystal Structures'
_journal_page_first 689
_journal_page_last 692
_journal_paper_doi 10.1515/ncrs-2019-0900
_journal_volume 235
_journal_year 2020
_chemical_formula_moiety '2(C13 H10 Cu0.5 N O2)'
_chemical_formula_sum 'C26 H20 Cu N2 O4'
_chemical_formula_weight 487.98
_space_group_crystal_system triclinic
_space_group_IT_number 2
_space_group_name_Hall '-P 1'
_space_group_name_H-M_alt 'P -1'
_atom_sites_solution_hydrogens geom
_atom_sites_solution_primary dual
_cell_angle_alpha 82.9600(10)
_cell_angle_beta 85.058(2)
_cell_angle_gamma 86.436(4)
_cell_formula_units_Z 2
_cell_length_a 5.86330(10)
_cell_length_b 12.2597(2)
_cell_length_c 14.5517(3)
_cell_measurement_reflns_used 7156
_cell_measurement_temperature 99.99
_cell_measurement_theta_max 27.25
_cell_measurement_theta_min 3.35
_cell_volume 1032.85(3)
_computing_molecular_graphics 'Olex2 1.3 (Dolomanov et al., 2009)'
_computing_publication_material 'Olex2 1.3 (Dolomanov et al., 2009)'
_computing_structure_refinement 'ShelXL 2016/6 (Sheldrick, 2015)'
_computing_structure_solution 'SHELXT 2014/5 (Sheldrick, 2014)'
_diffrn_ambient_temperature 99.99
_diffrn_measured_fraction_theta_full 0.983
_diffrn_measured_fraction_theta_max 0.969
_diffrn_measurement_device_type 'Bruker APEX-II CCD'
_diffrn_measurement_method '\f and \w scans'
_diffrn_radiation_monochromator graphite
_diffrn_radiation_type MoK\a
_diffrn_radiation_wavelength 0.71073
_diffrn_reflns_av_R_equivalents 0.0156
_diffrn_reflns_av_unetI/netI 0.0190
_diffrn_reflns_Laue_measured_fraction_full 0.983
_diffrn_reflns_Laue_measured_fraction_max 0.969
_diffrn_reflns_limit_h_max 7
_diffrn_reflns_limit_h_min -7
_diffrn_reflns_limit_k_max 15
_diffrn_reflns_limit_k_min -15
_diffrn_reflns_limit_l_max 18
_diffrn_reflns_limit_l_min -18
_diffrn_reflns_number 10918
_diffrn_reflns_point_group_measured_fraction_full 0.983
_diffrn_reflns_point_group_measured_fraction_max 0.969
_diffrn_reflns_theta_full 25.242
_diffrn_reflns_theta_max 27.248
_diffrn_reflns_theta_min 3.353
_diffrn_standards_number 0
_exptl_absorpt_coefficient_mu 1.096
_exptl_absorpt_correction_T_max 0.7455
_exptl_absorpt_correction_T_min 0.6614
_exptl_absorpt_correction_type multi-scan
_exptl_absorpt_process_details
'SADABS-2008/1 (Bruker,2008) was used for absorption correction. wR2(int) was 0.0359 before and 0.0257 after correction. The Ratio of minimum to maximum transmission is 0.8872. The \l/2 correction factor is 0.0015.'
_exptl_crystal_colour brown
_exptl_crystal_colour_primary brown
_exptl_crystal_density_diffrn 1.569
_exptl_crystal_density_meas .
_exptl_crystal_description block
_exptl_crystal_F_000 502
_exptl_crystal_size_max 0.34
_exptl_crystal_size_mid 0.27
_exptl_crystal_size_min 0.21
_refine_diff_density_max 0.343
_refine_diff_density_min -0.431
_refine_diff_density_rms 0.058
_refine_ls_extinction_coef .
_refine_ls_extinction_method none
_refine_ls_goodness_of_fit_ref 1.046
_refine_ls_hydrogen_treatment constr
_refine_ls_matrix_type full
_refine_ls_number_parameters 303
_refine_ls_number_reflns 4486
_refine_ls_number_restraints 0
_refine_ls_restrained_S_all 1.046
_refine_ls_R_factor_all 0.0308
_refine_ls_R_factor_gt 0.0264
_refine_ls_shift/su_max 0.000
_refine_ls_shift/su_mean 0.000
_refine_ls_structure_factor_coef Fsqd
_refine_ls_weighting_details 'w=1/[\s^2^(Fo^2^)+(0.0378P)^2^+0.6894P] where P=(Fo^2^+2Fc^2^)/3'
_refine_ls_weighting_scheme calc
_refine_ls_wR_factor_gt 0.0704
_refine_ls_wR_factor_ref 0.0732
_reflns_Friedel_coverage 0.000
_reflns_Friedel_fraction_full .
_reflns_Friedel_fraction_max .
_reflns_number_gt 3944
_reflns_number_total 4486
_reflns_threshold_expression 'I > 2\s(I)'
_cod_data_source_file suppl_ncrs-2019-0900_suppl.cif
_cod_data_source_block CuAniDHB
_cod_database_code 8105258
_shelx_space_group_comment
;
The symmetry employed for this shelxl refinement is uniquely defined
by the following loop, which should always be used as a source of
symmetry information in preference to the above space-group names.
They are only intended as comments.
;
_shelx_estimated_absorpt_t_max 0.802
_shelx_estimated_absorpt_t_min 0.707
_olex2_refinement_description
;
1. Fixed Uiso
 At 1.2 times of:
  All C(H) groups
 At 1.5 times of:
  All O(H) groups
2.a Aromatic/amide H refined with riding coordinates:
 C3A(H3A), C4A(H4A), C5A(H5A), C7A(H7A), C9A(H9A), C10A(H10A), C11A(H11A),
 C12A(H12A), C13A(H13A), C3B(H3B), C4B(H4B), C5B(H5B), C7B(H7B), C9B(H9B),
 C10B(H10B), C11B(H11B), C12B(H12B), C13B(H13B)
2.b Idealised tetrahedral OH refined as rotating group:
 O2A(H2A), O2B(H2B)
;

loop_
_space_group_symop_operation_xyz
'x, y, z'
'-x, -y, -z'

loop_
_atom_site_label
_atom_site_type_symbol
_atom_site_fract_x
_atom_site_fract_y
_atom_site_fract_z
_atom_site_U_iso_or_equiv
_atom_site_adp_type
_atom_site_occupancy
_atom_site_site_symmetry_order
_atom_site_calc_flag
_atom_site_refinement_flags_posn
_atom_site_refinement_flags_adp
_atom_site_refinement_flags_occupancy
_atom_site_disorder_assembly
_atom_site_disorder_group
Cu1A Cu 0.000000 0.000000 0.500000 0.01162(8) Uani 1 2 d S . P . .
O1A O 0.2794(2) 0.06831(9) 0.49994(8) 0.0155(2) Uani 1 1 d . . . . .
O2A O 0.6574(2) 0.16873(10) 0.43926(8) 0.0176(2) Uani 1 1 d . . . . .
H2A H 0.613644 0.106230 0.433178 0.026 Uiso 1 1 calc R U . . .
N1A N -0.1134(2) 0.06156(11) 0.61880(9) 0.0128(3) Uani 1 1 d . . . . .
C1A C 0.2911(3) 0.16679(13) 0.52483(11) 0.0139(3) Uani 1 1 d . . . . .
C2A C 0.4944(3) 0.22240(13) 0.49234(11) 0.0156(3) Uani 1 1 d . . . . .
C3A C 0.5244(3) 0.32598(14) 0.51504(12) 0.0184(3) Uani 1 1 d . . . . .
H3A H 0.661195 0.361912 0.493544 0.022 Uiso 1 1 calc R U . . .
C4A C 0.3528(3) 0.37877(14) 0.57001(12) 0.0198(4) Uani 1 1 d . . . . .
H4A H 0.371113 0.451549 0.583260 0.024 Uiso 1 1 calc R U . . .
C5A C 0.1592(3) 0.32559(13) 0.60455(11) 0.0172(3) Uani 1 1 d . . . . .
H5A H 0.046114 0.361074 0.643052 0.021 Uiso 1 1 calc R U . . .
C6A C 0.1261(3) 0.21826(13) 0.58337(11) 0.0144(3) Uani 1 1 d . . . . .
C7A C -0.0576(3) 0.15815(13) 0.63315(11) 0.0141(3) Uani 1 1 d . . . . .
H7A H -0.145721 0.192218 0.680695 0.017 Uiso 1 1 calc R U . . .
C8A C -0.2848(3) 0.00817(13) 0.68186(11) 0.0140(3) Uani 1 1 d . . . . .
C9A C -0.2524(3) -0.10532(13) 0.70552(11) 0.0162(3) Uani 1 1 d . . . . .
H9A H -0.118935 -0.143634 0.681547 0.019 Uiso 1 1 calc R U . . .
C10A C -0.4158(3) -0.16178(14) 0.76409(12) 0.0188(3) Uani 1 1 d . . . . .
H10A H -0.393659 -0.238935 0.780310 0.023 Uiso 1 1 calc R U . . .
C11A C -0.6119(3) -0.10634(15) 0.79929(12) 0.0204(4) Uani 1 1 d . . . . .
H11A H -0.724543 -0.145520 0.838690 0.024 Uiso 1 1 calc R U . . .
C12A C -0.6420(3) 0.00697(15) 0.77643(12) 0.0202(4) Uani 1 1 d . . . . .
H12A H -0.774698 0.045345 0.801040 0.024 Uiso 1 1 calc R U . . .
C13A C -0.4788(3) 0.06425(14) 0.71772(11) 0.0169(3) Uani 1 1 d . . . . .
H13A H -0.499950 0.141565 0.702204 0.020 Uiso 1 1 calc R U . . .
Cu1B Cu -0.500000 0.500000 1.000000 0.01265(8) Uani 1 2 d S . P . .
O1B O -0.2045(2) 0.53186(10) 0.94547(8) 0.0162(2) Uani 1 1 d . . . . .
O2B O 0.1649(2) 0.64058(10) 0.89172(8) 0.0179(2) Uani 1 1 d . . . . .
H2B H 0.103769 0.618214 0.944432 0.027 Uiso 1 1 calc R U . . .
N1B N -0.5416(2) 0.40806(11) 0.89870(9) 0.0140(3) Uani 1 1 d . . . . .
C1B C -0.1618(3) 0.55310(13) 0.85531(11) 0.0139(3) Uani 1 1 d . . . . .
C2B C 0.0359(3) 0.61322(13) 0.82463(11) 0.0153(3) Uani 1 1 d . . . . .
C3B C 0.0933(3) 0.64282(13) 0.73172(12) 0.0172(3) Uani 1 1 d . . . . .
H3B H 0.224671 0.683914 0.712435 0.021 Uiso 1 1 calc R U . . .
C4B C -0.0432(3) 0.61205(14) 0.66538(12) 0.0184(3) Uani 1 1 d . . . . .
H4B H -0.007644 0.635200 0.601301 0.022 Uiso 1 1 calc R U . . .
C5B C -0.2281(3) 0.54862(14) 0.69265(11) 0.0168(3) Uani 1 1 d . . . . .
H5B H -0.315145 0.525677 0.647022 0.020 Uiso 1 1 calc R U . . .
C6B C -0.2900(3) 0.51718(13) 0.78788(11) 0.0145(3) Uani 1 1 d . . . . .
C7B C -0.4635(3) 0.43834(13) 0.81414(11) 0.0145(3) Uani 1 1 d . . . . .
H7B H -0.524740 0.406392 0.765941 0.017 Uiso 1 1 calc R U . . .
C8B C -0.6941(3) 0.31960(13) 0.91635(11) 0.0146(3) Uani 1 1 d . . . . .
C9B C -0.6580(3) 0.24038(14) 0.99178(12) 0.0185(3) Uani 1 1 d . . . . .
H9B H -0.531582 0.244180 1.027719 0.022 Uiso 1 1 calc R U . . .
C10B C -0.8076(3) 0.15598(14) 1.01416(13) 0.0221(4) Uani 1 1 d . . . . .
H10B H -0.781907 0.101313 1.064907 0.027 Uiso 1 1 calc R U . . .
C11B C -0.9947(3) 0.15110(14) 0.96267(13) 0.0207(4) Uani 1 1 d . . . . .
H11B H -1.098596 0.094147 0.978980 0.025 Uiso 1 1 calc R U . . .
C12B C -1.0294(3) 0.22952(14) 0.88746(12) 0.0189(3) Uani 1 1 d . . . . .
H12B H -1.156955 0.225838 0.852108 0.023 Uiso 1 1 calc R U . . .
C13B C -0.8788(3) 0.31366(13) 0.86327(12) 0.0165(3) Uani 1 1 d . . . . .
H13B H -0.901831 0.366574 0.811042 0.020 Uiso 1 1 calc R U . . .

loop_
_atom_site_aniso_label
_atom_site_aniso_U_11
_atom_site_aniso_U_22
_atom_site_aniso_U_33
_atom_site_aniso_U_23
_atom_site_aniso_U_13
_atom_site_aniso_U_12
Cu1A 0.01168(14) 0.01145(13) 0.01213(14) -0.00295(10) 0.00044(10) -0.00256(10)
O1A 0.0142(6) 0.0149(5) 0.0184(6) -0.0062(4) 0.0006(4) -0.0029(5)
O2A 0.0162(6) 0.0187(6) 0.0180(6) -0.0014(5) 0.0007(5) -0.0053(5)
N1A 0.0133(7) 0.0132(6) 0.0117(6) -0.0009(5) -0.0012(5) -0.0009(5)
C1A 0.0162(8) 0.0133(7) 0.0127(7) 0.0003(6) -0.0051(6) -0.0028(6)
C2A 0.0170(8) 0.0168(8) 0.0127(7) 0.0010(6) -0.0031(6) -0.0020(6)
C3A 0.0192(9) 0.0169(8) 0.0189(8) 0.0028(6) -0.0028(7) -0.0077(7)
C4A 0.0258(9) 0.0132(8) 0.0214(8) -0.0013(6) -0.0059(7) -0.0045(7)
C5A 0.0217(9) 0.0144(8) 0.0161(8) -0.0032(6) -0.0034(6) -0.0012(6)
C6A 0.0168(8) 0.0137(7) 0.0132(7) -0.0007(6) -0.0043(6) -0.0016(6)
C7A 0.0150(8) 0.0147(7) 0.0127(7) -0.0026(6) -0.0023(6) 0.0017(6)
C8A 0.0151(8) 0.0162(7) 0.0111(7) -0.0013(6) -0.0021(6) -0.0029(6)
C9A 0.0173(8) 0.0156(8) 0.0155(8) -0.0015(6) -0.0013(6) -0.0001(6)
C10A 0.0227(9) 0.0170(8) 0.0164(8) 0.0013(6) -0.0031(7) -0.0026(7)
C11A 0.0196(9) 0.0258(9) 0.0146(8) 0.0024(7) 0.0009(6) -0.0047(7)
C12A 0.0167(8) 0.0256(9) 0.0172(8) -0.0011(7) 0.0012(6) 0.0020(7)
C13A 0.0201(8) 0.0167(8) 0.0135(7) -0.0005(6) -0.0016(6) 0.0007(6)
Cu1B 0.01282(14) 0.01433(14) 0.01064(14) -0.00069(10) 0.00037(10) -0.00281(10)
O1B 0.0149(6) 0.0216(6) 0.0121(5) -0.0011(4) -0.0001(4) -0.0034(5)
O2B 0.0162(6) 0.0208(6) 0.0166(6) -0.0010(5) -0.0003(5) -0.0048(5)
N1B 0.0135(7) 0.0129(6) 0.0152(7) -0.0001(5) -0.0011(5) -0.0010(5)
C1B 0.0148(8) 0.0120(7) 0.0138(7) 0.0004(6) 0.0011(6) 0.0017(6)
C2B 0.0137(8) 0.0129(7) 0.0187(8) -0.0015(6) -0.0003(6) 0.0012(6)
C3B 0.0152(8) 0.0147(7) 0.0199(8) 0.0018(6) 0.0035(6) -0.0017(6)
C4B 0.0205(9) 0.0185(8) 0.0141(8) 0.0025(6) 0.0032(6) -0.0001(7)
C5B 0.0198(8) 0.0170(8) 0.0135(8) -0.0015(6) -0.0016(6) 0.0009(6)
C6B 0.0147(8) 0.0131(7) 0.0150(8) -0.0001(6) 0.0002(6) 0.0001(6)
C7B 0.0147(8) 0.0149(7) 0.0133(7) -0.0005(6) -0.0020(6) 0.0012(6)
C8B 0.0160(8) 0.0130(7) 0.0145(7) -0.0025(6) 0.0022(6) -0.0016(6)
C9B 0.0210(9) 0.0175(8) 0.0169(8) -0.0004(6) -0.0017(7) -0.0025(7)
C10B 0.0296(10) 0.0156(8) 0.0203(8) 0.0009(6) 0.0003(7) -0.0030(7)
C11B 0.0230(9) 0.0167(8) 0.0225(9) -0.0041(7) 0.0043(7) -0.0064(7)
C12B 0.0170(8) 0.0188(8) 0.0222(8) -0.0080(7) -0.0017(7) -0.0014(7)
C13B 0.0182(8) 0.0147(8) 0.0167(8) -0.0030(6) -0.0001(6) 0.0002(6)

loop_
_atom_type_symbol
_atom_type_description
_atom_type_scat_dispersion_real
_atom_type_scat_dispersion_imag
_atom_type_scat_source
C C 0.0033 0.0016 'International Tables Vol C Tables 4.2.6.8 and 6.1.1.4'
H H 0.0000 0.0000 'International Tables Vol C Tables 4.2.6.8 and 6.1.1.4'
Cu Cu 0.3201 1.2651 'International Tables Vol C Tables 4.2.6.8 and 6.1.1.4'
N N 0.0061 0.0033 'International Tables Vol C Tables 4.2.6.8 and 6.1.1.4'
O O 0.0106 0.0060 'International Tables Vol C Tables 4.2.6.8 and 6.1.1.4'

loop_
_geom_angle_atom_site_label_1
_geom_angle_atom_site_label_2
_geom_angle_atom_site_label_3
_geom_angle
_geom_angle_site_symmetry_1
_geom_angle_site_symmetry_3
O1A Cu1A O1A 180.0 . 2_556
O1A Cu1A N1A 89.92(5) 2_556 2_556
O1A Cu1A N1A 90.08(5) . 2_556
O1A Cu1A N1A 90.08(5) 2_556 .
O1A Cu1A N1A 89.92(5) . .
N1A Cu1A N1A 180.00(7) 2_556 .
C1A O1A Cu1A 122.78(11) . .
C2A O2A H2A 109.5 . .
C7A N1A Cu1A 120.20(11) . .
C7A N1A C8A 118.15(14) . .
C8A N1A Cu1A 120.91(10) . .
O1A C1A C2A 116.04(15) . .
O1A C1A C6A 125.31(15) . .
C6A C1A C2A 118.57(14) . .
O2A C2A C1A 117.63(14) . .
O2A C2A C3A 121.70(15) . .
C3A C2A C1A 120.67(16) . .
C2A C3A H3A 119.9 . .
C2A C3A C4A 120.13(15) . .
C4A C3A H3A 119.9 . .
C3A C4A H4A 119.9 . .
C5A C4A C3A 120.25(15) . .
C5A C4A H4A 119.9 . .
C4A C5A H5A 119.7 . .
C4A C5A C6A 120.62(16) . .
C6A C5A H5A 119.7 . .
C1A C6A C5A 119.64(15) . .
C1A C6A C7A 120.89(14) . .
C5A C6A C7A 118.80(15) . .
N1A C7A C6A 125.57(15) . .
N1A C7A H7A 117.2 . .
C6A C7A H7A 117.2 . .
C9A C8A N1A 117.20(15) . .
C13A C8A N1A 122.71(15) . .
C13A C8A C9A 120.08(15) . .
C8A C9A H9A 120.1 . .
C10A C9A C8A 119.74(16) . .
C10A C9A H9A 120.1 . .
C9A C10A H10A 119.8 . .
C9A C10A C11A 120.48(16) . .
C11A C10A H10A 119.8 . .
C10A C11A H11A 120.2 . .
C10A C11A C12A 119.57(16) . .
C12A C11A H11A 120.2 . .
C11A C12A H12A 119.9 . .
C13A C12A C11A 120.30(17) . .
C13A C12A H12A 119.9 . .
C8A C13A C12A 119.83(16) . .
C8A C13A H13A 120.1 . .
C12A C13A H13A 120.1 . .
O1B Cu1B O1B 180.0 2_467 .
O1B Cu1B N1B 89.78(5) . .
O1B Cu1B N1B 90.22(5) 2_467 .
O1B Cu1B N1B 90.22(5) . 2_467
O1B Cu1B N1B 89.78(5) 2_467 2_467
N1B Cu1B N1B 180.0 . 2_467
C1B O1B Cu1B 121.99(10) . .
C2B O2B H2B 109.5 . .
C7B N1B Cu1B 120.55(11) . .
C7B N1B C8B 119.03(14) . .
C8B N1B Cu1B 119.43(10) . .
O1B C1B C2B 116.25(14) . .
O1B C1B C6B 125.22(15) . .
C6B C1B C2B 118.47(15) . .
O2B C2B C1B 117.03(14) . .
O2B C2B C3B 121.77(15) . .
C3B C2B C1B 121.19(15) . .
C2B C3B H3B 120.1 . .
C2B C3B C4B 119.73(15) . .
C4B C3B H3B 120.1 . .
C3B C4B H4B 119.8 . .
C5B C4B C3B 120.40(15) . .
C5B C4B H4B 119.8 . .
C4B C5B H5B 119.6 . .
C4B C5B C6B 120.72(15) . .
C6B C5B H5B 119.6 . .
C1B C6B C5B 119.27(15) . .
C1B C6B C7B 120.87(14) . .
C5B C6B C7B 119.41(15) . .
N1B C7B C6B 124.62(15) . .
N1B C7B H7B 117.7 . .
C6B C7B H7B 117.7 . .
C9B C8B N1B 117.72(15) . .
C13B C8B N1B 122.11(14) . .
C13B C8B C9B 120.12(15) . .
C8B C9B H9B 120.1 . .
C10B C9B C8B 119.77(16) . .
C10B C9B H9B 120.1 . .
C9B C10B H10B 119.9 . .
C9B C10B C11B 120.28(16) . .
C11B C10B H10B 119.9 . .
C10B C11B H11B 120.1 . .
C12B C11B C10B 119.83(16) . .
C12B C11B H11B 120.1 . .
C11B C12B H12B 119.7 . .
C11B C12B C13B 120.55(16) . .
C13B C12B H12B 119.7 . .
C8B C13B H13B 120.3 . .
C12B C13B C8B 119.42(15) . .
C12B C13B H13B 120.3 . .

loop_
_geom_bond_atom_site_label_1
_geom_bond_atom_site_label_2
_geom_bond_distance
_geom_bond_site_symmetry_2
Cu1A O1A 1.8857(11) .
Cu1A O1A 1.8858(11) 2_556
Cu1A N1A 2.0148(13) .
Cu1A N1A 2.0147(13) 2_556
O1A C1A 1.3097(19) .
O2A H2A 0.8400 .
O2A C2A 1.364(2) .
N1A C7A 1.294(2) .
N1A C8A 1.434(2) .
C1A C2A 1.427(2) .
C1A C6A 1.405(2) .
C2A C3A 1.376(2) .
C3A H3A 0.9500 .
C3A C4A 1.406(3) .
C4A H4A 0.9500 .
C4A C5A 1.371(2) .
C5A H5A 0.9500 .
C5A C6A 1.416(2) .
C6A C7A 1.436(2) .
C7A H7A 0.9500 .
C8A C9A 1.397(2) .
C8A C13A 1.388(2) .
C9A H9A 0.9500 .
C9A C10A 1.386(2) .
C10A H10A 0.9500 .
C10A C11A 1.390(3) .
C11A H11A 0.9500 .
C11A C12A 1.392(3) .
C12A H12A 0.9500 .
C12A C13A 1.391(2) .
C13A H13A 0.9500 .
Cu1B O1B 1.8855(11) 2_467
Cu1B O1B 1.8855(11) .
Cu1B N1B 2.0017(13) 2_467
Cu1B N1B 2.0017(13) .
O1B C1B 1.3115(19) .
O2B H2B 0.8400 .
O2B C2B 1.370(2) .
N1B C7B 1.294(2) .
N1B C8B 1.433(2) .
C1B C2B 1.422(2) .
C1B C6B 1.413(2) .
C2B C3B 1.374(2) .
C3B H3B 0.9500 .
C3B C4B 1.405(2) .
C4B H4B 0.9500 .
C4B C5B 1.375(2) .
C5B H5B 0.9500 .
C5B C6B 1.414(2) .
C6B C7B 1.442(2) .
C7B H7B 0.9500 .
C8B C9B 1.395(2) .
C8B C13B 1.394(2) .
C9B H9B 0.9500 .
C9B C10B 1.388(2) .
C10B H10B 0.9500 .
C10B C11B 1.389(3) .
C11B H11B 0.9500 .
C11B C12B 1.385(3) .
C12B H12B 0.9500 .
C12B C13B 1.392(2) .
C13B H13B 0.9500 .

loop_
_geom_torsion_atom_site_label_1
_geom_torsion_atom_site_label_2
_geom_torsion_atom_site_label_3
_geom_torsion_atom_site_label_4
_geom_torsion
_geom_torsion_site_symmetry_1
_geom_torsion_site_symmetry_2
_geom_torsion_site_symmetry_3
_geom_torsion_site_symmetry_4
Cu1A O1A C1A C2A -159.36(11) . . . .
Cu1A O1A C1A C6A 23.7(2) . . . .
Cu1A N1A C7A C6A -16.7(2) . . . .
Cu1A N1A C8A C9A 48.25(18) . . . .
Cu1A N1A C8A C13A -130.59(14) . . . .
O1A C1A C2A O2A -0.3(2) . . . .
O1A C1A C2A C3A -179.60(15) . . . .
O1A C1A C6A C5A -179.71(15) . . . .
O1A C1A C6A C7A 9.7(2) . . . .
O2A C2A C3A C4A -179.92(15) . . . .
N1A Cu1A O1A C1A -39.07(12) . . . .
N1A Cu1A O1A C1A 140.93(12) 2_556 . . .
N1A C8A C9A C10A -178.18(14) . . . .
N1A C8A C13A C12A 178.08(15) . . . .
C1A C2A C3A C4A -0.7(2) . . . .
C1A C6A C7A N1A -12.2(3) . . . .
C2A C1A C6A C5A 3.4(2) . . . .
C2A C1A C6A C7A -167.18(14) . . . .
C2A C3A C4A C5A 2.8(3) . . . .
C3A C4A C5A C6A -1.8(3) . . . .
C4A C5A C6A C1A -1.3(2) . . . .
C4A C5A C6A C7A 169.40(15) . . . .
C5A C6A C7A N1A 177.20(15) . . . .
C6A C1A C2A O2A 176.90(14) . . . .
C6A C1A C2A C3A -2.4(2) . . . .
C7A N1A C8A C9A -141.61(15) . . . .
C7A N1A C8A C13A 39.6(2) . . . .
C8A N1A C7A C6A 173.04(15) . . . .
C8A C9A C10A C11A 0.1(3) . . . .
C9A C8A C13A C12A -0.7(2) . . . .
C9A C10A C11A C12A -0.9(3) . . . .
C10A C11A C12A C13A 0.9(3) . . . .
C11A C12A C13A C8A -0.1(3) . . . .
C13A C8A C9A C10A 0.7(2) . . . .
Cu1B O1B C1B C2B 157.96(11) . . . .
Cu1B O1B C1B C6B -24.8(2) . . . .
Cu1B N1B C7B C6B 18.8(2) . . . .
Cu1B N1B C8B C9B -54.85(19) . . . .
Cu1B N1B C8B C13B 122.53(14) . . . .
O1B C1B C2B O2B 1.6(2) . . . .
O1B C1B C2B C3B -178.07(15) . . . .
O1B C1B C6B C5B 178.35(15) . . . .
O1B C1B C6B C7B -9.4(3) . . . .
O2B C2B C3B C4B 179.45(15) . . . .
N1B Cu1B O1B C1B 40.91(12) . . . .
N1B Cu1B O1B C1B -139.09(12) 2_467 . . .
N1B C8B C9B C10B 177.05(16) . . . .
N1B C8B C13B C12B -175.93(15) . . . .
C1B C2B C3B C4B -0.9(3) . . . .
C1B C6B C7B N1B 11.5(3) . . . .
C2B C1B C6B C5B -4.5(2) . . . .
C2B C1B C6B C7B 167.72(15) . . . .
C2B C3B C4B C5B -2.7(3) . . . .
C3B C4B C5B C6B 2.7(3) . . . .
C4B C5B C6B C1B 1.0(3) . . . .
C4B C5B C6B C7B -171.35(16) . . . .
C5B C6B C7B N1B -176.25(16) . . . .
C6B C1B C2B O2B -175.82(14) . . . .
C6B C1B C2B C3B 4.5(2) . . . .
C7B N1B C8B C9B 136.46(17) . . . .
C7B N1B C8B C13B -46.2(2) . . . .
C8B N1B C7B C6B -172.68(15) . . . .
C8B C9B C10B C11B -1.0(3) . . . .
C9B C8B C13B C12B 1.4(2) . . . .
C9B C10B C11B C12B 1.4(3) . . . .
C10B C11B C12B C13B -0.3(3) . . . .
C11B C12B C13B C8B -1.0(3) . . . .
C13B C8B C9B C10B -0.4(3) . . . .
